data_7061986
loop_
_publ_author_name
'Hulushe, Siya T.'
'Malan, Frederick P.'
'Hosten, Eric C.'
'Lobb, Kevin A.'
'Khanye, Setshaba D.'
'Watkins, Gareth M.'

_publ_section_title
;
 Photo-and thermoresponsive N-salicylideneaniline derivatives: solid-state
 studies and structural aspects
;
_journal_name_full 'New Journal of Chemistry'
_journal_paper_doi 10.1039/D1NJ03056F
_journal_year 2022
_chemical_formula_moiety 'C13 H9 Br N2 O3'
_chemical_formula_sum 'C13 H8 Br N2 O3'
_chemical_formula_weight 320.12
_space_group_crystal_system monoclinic
_space_group_IT_number 14
_space_group_name_Hall '-P 2ybc'
_space_group_name_H-M_alt 'P 1 21/c 1'
_atom_sites_solution_hydrogens geom
_atom_sites_solution_primary dual
_audit_creation_date 2022-02-24
_audit_creation_method
;
Olex2 1.3-ac4
(compiled 2018.12.05 svn.r3537 for Rigaku Oxford Diffraction, GUI svn.r5625)
;
_audit_update_record
;
2022-03-04 deposited with the CCDC.	2022-10-24 downloaded from the CCDC.
;
_cell_angle_alpha 90
_cell_angle_beta 94.0040(10)
_cell_angle_gamma 90
_cell_formula_units_Z 4
_cell_length_a 7.53090(10)
_cell_length_b 11.5580(2)
_cell_length_c 14.0459(2)
_cell_measurement_reflns_used 11988
_cell_measurement_temperature 239.99(10)
_cell_measurement_theta_max 78.5830
_cell_measurement_theta_min 3.1580
_cell_volume 1219.60(3)
_computing_cell_refinement 'CrysAlisPro 1.171.41.123a (Rigaku OD, 2022)'
_computing_data_collection 'CrysAlisPro 1.171.41.123a (Rigaku OD, 2022)'
_computing_data_reduction 'CrysAlisPro 1.171.41.123a (Rigaku OD, 2022)'
_computing_molecular_graphics 'Olex2 (Dolomanov et al., 2009)'
_computing_publication_material 'Olex2 (Dolomanov et al., 2009)'
_computing_structure_refinement 'ShelXL (Sheldrick, 2015)'
_computing_structure_solution 'ShelXT (Sheldrick, 2015)'
_diffrn_ambient_environment N~2~
_diffrn_ambient_temperature 239.99(10)
_diffrn_detector 'Hybrid Pixel Array Detector'
_diffrn_detector_area_resol_mean 10.0000
_diffrn_detector_type HyPix
_diffrn_measured_fraction_theta_full 0.999
_diffrn_measured_fraction_theta_max 0.972
_diffrn_measurement_details
;
List of Runs (angles in degrees, time in seconds):

  # Type    Start    End  Width  t~exp~   \w     \q     \k     \f   Frames
#--------------------------------------------------------------------------
  1  \w     24.00 119.00   0.50    0.05    --   46.83  77.00-150.00  190
  2  \w     24.00 119.00   0.50    0.05    --   46.83  77.00 -90.00  190
  3  \w     32.00  77.00   0.50    0.05    --   46.83  57.00 -90.00   90
  4  \w     24.00 119.00   0.50    0.05    --   46.83  77.00 -30.00  190
  5  \w     24.00 119.00   0.50    0.05    --   46.83  77.00  30.00  190
  6  \w     26.00 119.00   0.50    0.05    --   46.83  74.00 138.00  186
  7  \w     32.00 118.00   0.50    0.05    --   46.83  57.00 120.00  172
  8  \w    -68.00  26.00   0.50    0.05    --  -46.83  74.00 138.00  188
  9  \w     -5.00  29.00   0.50    0.05    --  -46.83  19.00-120.00   68
 10  \w     -5.00  29.00   0.50    0.05    --  -46.83  19.00 -60.00   68
 11  \w     89.00 178.00   0.50    0.06    --  110.25  74.00 138.00  178
 12  \w     98.00 178.00   0.50    0.06    --  110.25  45.00  90.00  160
 13  \w     98.00 178.00   0.50    0.06    --  110.25  30.00  60.00  160
 14  \w     94.00 178.00   0.50    0.06    --  110.25  61.00  90.00  168
 15  \w     97.00 175.00   0.50    0.06    --  110.25  15.00  30.00  156
 16  \w     97.00 175.00   0.50    0.06    --  110.25  15.00-150.00  156
 17  \w     38.00 106.00   0.50    0.06    --  110.25 -94.00-150.00  136
 18  \w     38.00 106.00   0.50    0.06    --  110.25 -94.00-120.00  136
 19  \w     38.00 106.00   0.50    0.06    --  110.25 -94.00 -90.00  136
 20  \w     18.00  95.00   0.50    0.05    --   46.83-125.00-120.00  154
 21  \w    -25.00  68.00   0.50    0.05    --   46.83 -74.00   9.00  186
 22  \w     38.00 132.00   0.50    0.06    --  110.25 -74.00   9.00  188
 23  \w     38.00  80.00   0.50    0.06    --  110.25 -61.00  30.00   84
 24  \w     38.00  80.00   0.50    0.06    --  110.25 -61.00  90.00   84
 25  \w     38.00  80.00   0.50    0.06    --  110.25 -61.00 -90.00   84
 26  \w    -27.00  13.00   0.50    0.05    --   46.83 -19.00   0.00   80
 27  \w   -175.00 -80.00   0.50    0.06    -- -102.00 -74.00   9.00  190
 28  \w    -72.00 -29.00   0.50    0.06    -- -102.00  61.00 -60.00   86
 29  \w    -72.00 -29.00   0.50    0.06    -- -102.00  61.00   0.00   86
 30  \w   -123.00 -29.00   0.50    0.06    -- -102.00  74.00 138.00  188
;
_diffrn_measurement_device 'four-circle diffractometer'
_diffrn_measurement_device_type 'XtaLAB Synergy R, DW system, HyPix'
_diffrn_measurement_method '\w scans'
_diffrn_orient_matrix_type 'CrysAlisPro convention (1999,Acta A55,543-557)'
_diffrn_orient_matrix_UB_11 -0.1540994000
_diffrn_orient_matrix_UB_12 -0.0302476000
_diffrn_orient_matrix_UB_13 0.0621928000
_diffrn_orient_matrix_UB_21 0.1060740000
_diffrn_orient_matrix_UB_22 -0.1047299000
_diffrn_orient_matrix_UB_23 0.0412111000
_diffrn_orient_matrix_UB_31 0.0838956000
_diffrn_orient_matrix_UB_32 0.0767327000
_diffrn_orient_matrix_UB_33 0.0807621000
_diffrn_radiation_monochromator mirror
_diffrn_radiation_probe x-ray
_diffrn_radiation_type CuK\a
_diffrn_radiation_wavelength 1.54184
_diffrn_reflns_av_R_equivalents 0.0690
_diffrn_reflns_av_unetI/netI 0.0286
_diffrn_reflns_Laue_measured_fraction_full 0.999
_diffrn_reflns_Laue_measured_fraction_max 0.972
_diffrn_reflns_limit_h_max 9
_diffrn_reflns_limit_h_min -9
_diffrn_reflns_limit_k_max 14
_diffrn_reflns_limit_k_min -12
_diffrn_reflns_limit_l_max 17
_diffrn_reflns_limit_l_min -17
_diffrn_reflns_number 14419
_diffrn_reflns_point_group_measured_fraction_full 0.999
_diffrn_reflns_point_group_measured_fraction_max 0.972
_diffrn_reflns_theta_full 67.684
_diffrn_reflns_theta_max 78.922
_diffrn_reflns_theta_min 4.960
_diffrn_source 'Rotating-anode X-ray tube'
_diffrn_source_type 'Rigaku (Cu) X-ray Source'
_exptl_absorpt_coefficient_mu 4.668
_exptl_absorpt_correction_T_max 1.00000
_exptl_absorpt_correction_T_min 0.58087
_exptl_absorpt_correction_type multi-scan
_exptl_absorpt_process_details
;
CrysAlisPro 1.171.41.123a (Rigaku Oxford Diffraction, 2022)
Empirical absorption correction using spherical harmonics,
implemented in SCALE3 ABSPACK scaling algorithm.
;
_exptl_crystal_density_diffrn 1.743
_exptl_crystal_F_000 636
_refine_diff_density_max 0.404
_refine_diff_density_min -0.725
_refine_diff_density_rms 0.107
_refine_ls_extinction_method none
_refine_ls_goodness_of_fit_ref 1.048
_refine_ls_hydrogen_treatment constr
_refine_ls_matrix_type full
_refine_ls_number_parameters 173
_refine_ls_number_reflns 2564
_refine_ls_number_restraints 0
_refine_ls_restrained_S_all 1.048
_refine_ls_R_factor_all 0.0403
_refine_ls_R_factor_gt 0.0378
_refine_ls_shift/su_max 0.001
_refine_ls_shift/su_mean 0.000
_refine_ls_structure_factor_coef Fsqd
_refine_ls_weighting_details 'w=1/[\s^2^(Fo^2^)+(0.0581P)^2^+0.7367P] where P=(Fo^2^+2Fc^2^)/3'
_refine_ls_weighting_scheme calc
_refine_ls_wR_factor_gt 0.1017
_refine_ls_wR_factor_ref 0.1033
_reflns_Friedel_coverage 0.000
_reflns_number_gt 2361
_reflns_number_total 2564
_reflns_threshold_expression 'I > 2\s(I)'
_cod_data_source_file d1nj03056f3.cif
_cod_data_source_block sh36_240_auto
_cod_database_code 7061986
_shelx_shelxl_version_number 2016/6
_chemical_oxdiff_formula 'C10 H10 N4 O4 Br'
_shelx_space_group_comment
;
The symmetry employed for this shelxl refinement is uniquely defined
by the following loop, which should always be used as a source of
symmetry information in preference to the above space-group names.
They are only intended as comments.
;
_diffrn_oxdiff_digest_frames
;
01a6bb1f70c0caca9dd5c483759d24239a00042c807
;
_reflns_odcompleteness_completeness 99.92
_reflns_odcompleteness_iscentric 1
_reflns_odcompleteness_theta 71.98
_olex2_refinement_description
;
1. Fixed Uiso
 At 1.2 times of:
  All C(H) groups
 At 1.5 times of:
  All O(H) groups
2.a Aromatic/amide H refined with riding coordinates:
 C2(H2), C7(H7), C4(H4), C5(H5), C10(H10), C13(H13), C12(H12), C11(H11)
2.b Idealised tetrahedral OH refined as rotating group:
 O19(H19)
;
_olex2_submission_special_instructions 'No special instructions were received'
_oxdiff_exptl_absorpt_empirical_details
;
Empirical correction (ABSPACK) includes:
- Absorption correction using spherical harmonics
- Frame scaling
;
_oxdiff_exptl_absorpt_empirical_full_max 5.140
_oxdiff_exptl_absorpt_empirical_full_min 0.625

loop_
_space_group_symop_operation_xyz
'x, y, z'
'-x, y+1/2, -z+1/2'
'-x, -y, -z'
'x, -y-1/2, z-1/2'

loop_
_atom_site_label
_atom_site_type_symbol
_atom_site_fract_x
_atom_site_fract_y
_atom_site_fract_z
_atom_site_U_iso_or_equiv
_atom_site_adp_type
_atom_site_occupancy
_atom_site_site_symmetry_order
_atom_site_calc_flag
_atom_site_refinement_flags_posn
_atom_site_refinement_flags_adp
_atom_site_refinement_flags_occupancy
_atom_site_disorder_assembly
_atom_site_disorder_group
Br15 Br 0.91083(4) 0.60470(2) 0.75940(2) 0.04961(14) Uani 1 1 d . . . . .
O19 O 0.8894(3) 0.35721(17) 0.59395(12) 0.0465(4) Uani 1 1 d . . . . .
H19 H 0.880282 0.428252 0.600722 0.070 Uiso 1 1 calc GR . . . .
N8 N 0.7832(3) 0.56718(17) 0.55177(13) 0.0354(4) Uani 1 1 d . . . . .
O18 O 0.5793(3) 0.11695(19) 0.22235(18) 0.0607(6) Uani 1 1 d . . . . .
O17 O 0.5466(3) 0.2953(2) 0.18147(15) 0.0698(6) Uani 1 1 d . . . . .
N16 N 0.5932(3) 0.2204(2) 0.23931(15) 0.0476(6) Uani 1 1 d . . . . .
C1 C 0.7272(3) 0.40828(19) 0.44692(16) 0.0336(5) Uani 1 1 d . . . . .
C14 C 0.8245(3) 0.7179(2) 0.67057(16) 0.0355(5) Uani 1 1 d . . . . .
C9 C 0.7708(3) 0.6848(2) 0.57711(16) 0.0353(5) Uani 1 1 d . . . . .
C2 C 0.6538(3) 0.3709(2) 0.35795(17) 0.0369(5) Uani 1 1 d . . . . .
H2 H 0.595658 0.423786 0.315599 0.044 Uiso 1 1 calc R . . . .
C3 C 0.6671(3) 0.2565(2) 0.33270(17) 0.0380(5) Uani 1 1 d . . . . .
C7 C 0.7120(3) 0.5286(2) 0.47283(16) 0.0363(5) Uani 1 1 d . . . . .
H7 H 0.648446 0.579477 0.430833 0.044 Uiso 1 1 calc R . . . .
C6 C 0.8135(3) 0.3264(2) 0.50918(16) 0.0360(5) Uani 1 1 d . . . . .
C4 C 0.7491(3) 0.1751(2) 0.39436(18) 0.0416(5) Uani 1 1 d . . . . .
H4 H 0.754996 0.097084 0.376002 0.050 Uiso 1 1 calc R . . . .
C5 C 0.8209(3) 0.2100(2) 0.48204(19) 0.0438(5) Uani 1 1 d . . . . .
H5 H 0.875481 0.155403 0.524215 0.053 Uiso 1 1 calc R . . . .
C10 C 0.7122(4) 0.7723(2) 0.51386(19) 0.0446(6) Uani 1 1 d . . . . .
H10 H 0.679442 0.753537 0.449913 0.054 Uiso 1 1 calc R . . . .
C13 C 0.8175(3) 0.8315(2) 0.70003(19) 0.0441(6) Uani 1 1 d . . . . .
H13 H 0.855472 0.851606 0.763032 0.053 Uiso 1 1 calc R . . . .
C12 C 0.7541(4) 0.9158(2) 0.6363(2) 0.0485(6) Uani 1 1 d . . . . .
H12 H 0.746924 0.993297 0.656082 0.058 Uiso 1 1 calc R . . . .
C11 C 0.7016(4) 0.8853(2) 0.5435(2) 0.0499(7) Uani 1 1 d . . . . .
H11 H 0.658248 0.942385 0.500182 0.060 Uiso 1 1 calc R . . . .

loop_
_atom_site_aniso_label
_atom_site_aniso_U_11
_atom_site_aniso_U_22
_atom_site_aniso_U_33
_atom_site_aniso_U_23
_atom_site_aniso_U_13
_atom_site_aniso_U_12
Br15 0.0697(2) 0.0445(2) 0.03267(18) 0.00323(10) -0.01042(13) -0.00503(12)
O19 0.0614(11) 0.0416(10) 0.0342(9) -0.0007(7) -0.0131(8) 0.0045(9)
N8 0.0436(10) 0.0321(10) 0.0295(9) -0.0018(8) -0.0037(7) -0.0025(8)
O18 0.0653(13) 0.0547(13) 0.0617(13) -0.0276(10) 0.0022(10) -0.0110(9)
O17 0.0931(16) 0.0690(15) 0.0432(11) -0.0119(10) -0.0243(11) 0.0046(12)
N16 0.0482(12) 0.0525(14) 0.0414(13) -0.0163(10) -0.0017(10) -0.0048(10)
C1 0.0374(11) 0.0325(11) 0.0303(11) -0.0009(8) -0.0014(8) -0.0032(8)
C14 0.0395(11) 0.0344(11) 0.0322(11) 0.0007(9) -0.0004(9) -0.0049(9)
C9 0.0390(11) 0.0329(11) 0.0331(11) -0.0011(9) -0.0034(8) -0.0025(9)
C2 0.0427(12) 0.0355(12) 0.0317(11) -0.0026(9) -0.0037(9) -0.0015(9)
C3 0.0387(11) 0.0399(13) 0.0352(12) -0.0064(10) 0.0008(9) -0.0048(10)
C7 0.0440(12) 0.0335(12) 0.0305(11) 0.0015(9) -0.0034(9) -0.0004(9)
C6 0.0404(11) 0.0377(12) 0.0294(10) 0.0004(9) -0.0021(8) 0.0006(9)
C4 0.0481(13) 0.0315(12) 0.0452(13) -0.0063(10) 0.0046(10) -0.0024(10)
C5 0.0508(13) 0.0346(12) 0.0454(14) 0.0028(10) 0.0000(10) 0.0030(10)
C10 0.0575(14) 0.0352(13) 0.0392(13) -0.0008(10) -0.0104(10) -0.0026(11)
C13 0.0506(13) 0.0419(14) 0.0394(13) -0.0095(11) -0.0001(10) -0.0085(11)
C12 0.0533(15) 0.0318(12) 0.0598(17) -0.0079(11) 0.0007(12) -0.0024(11)
C11 0.0577(16) 0.0353(13) 0.0548(17) 0.0046(11) -0.0089(13) 0.0004(11)

loop_
_atom_type_symbol
_atom_type_description
_atom_type_scat_dispersion_real
_atom_type_scat_dispersion_imag
_atom_type_scat_source
C C 0.0181 0.0091 'International Tables Vol C Tables 4.2.6.8 and 6.1.1.4'
H H 0.0000 0.0000 'International Tables Vol C Tables 4.2.6.8 and 6.1.1.4'
Br Br -0.6763 1.2805 'International Tables Vol C Tables 4.2.6.8 and 6.1.1.4'
N N 0.0311 0.0180 'International Tables Vol C Tables 4.2.6.8 and 6.1.1.4'
O O 0.0492 0.0322 'International Tables Vol C Tables 4.2.6.8 and 6.1.1.4'

loop_
_geom_angle_atom_site_label_1
_geom_angle_atom_site_label_2
_geom_angle_atom_site_label_3
_geom_angle
_geom_angle_site_symmetry_1
_geom_angle_site_symmetry_3
_geom_angle_publ_flag
C7 N8 C9 121.6(2) . . ?
O18 N16 O17 123.2(2) . . ?
O18 N16 C3 118.7(3) . . ?
O17 N16 C3 118.1(2) . . ?
C2 C1 C7 119.3(2) . . ?
C2 C1 C6 118.7(2) . . ?
C6 C1 C7 122.0(2) . . ?
C9 C14 Br15 119.53(17) . . ?
C13 C14 Br15 118.64(18) . . ?
C13 C14 C9 121.8(2) . . ?
C14 C9 N8 118.7(2) . . ?
C10 C9 N8 124.1(2) . . ?
C10 C9 C14 117.1(2) . . ?
C3 C2 C1 119.8(2) . . ?
C2 C3 N16 118.7(2) . . ?
C2 C3 C4 121.8(2) . . ?
C4 C3 N16 119.5(2) . . ?
N8 C7 C1 121.3(2) . . ?
O19 C6 C1 121.5(2) . . ?
O19 C6 C5 118.5(2) . . ?
C5 C6 C1 120.0(2) . . ?
C5 C4 C3 119.3(2) . . ?
C4 C5 C6 120.4(2) . . ?
C11 C10 C9 121.2(2) . . ?
C14 C13 C12 119.7(2) . . ?
C11 C12 C13 119.5(2) . . ?
C10 C11 C12 120.6(3) . . ?

loop_
_geom_bond_atom_site_label_1
_geom_bond_atom_site_label_2
_geom_bond_distance
_geom_bond_site_symmetry_2
_geom_bond_publ_flag
Br15 C14 1.892(2) . ?
O19 C6 1.333(3) . ?
N8 C9 1.410(3) . ?
N8 C7 1.278(3) . ?
O18 N16 1.222(3) . ?
O17 N16 1.223(3) . ?
N16 C3 1.451(3) . ?
C1 C2 1.399(3) . ?
C1 C7 1.444(3) . ?
C1 C6 1.416(3) . ?
C14 C9 1.400(3) . ?
C14 C13 1.379(3) . ?
C9 C10 1.397(3) . ?
C2 C3 1.374(3) . ?
C3 C4 1.393(4) . ?
C6 C5 1.401(4) . ?
C4 C5 1.371(4) . ?
C10 C11 1.376(4) . ?
C13 C12 1.386(4) . ?
C12 C11 1.381(4) . ?
